data_1540442
loop_
_publ_author_name
'Banerjee, Debasis'
'Wang, Hao'
'Gong, Qihan'
'Plonka, Anna M.'
'Jagiello, Jacek'
'Wu, Haohan'
'Woerner, William R.'
'Emge, Thomas J.'
'Olson, David H.'
'Parise, John B.'
'Li, Jing'

_publ_section_title
;
 Direct structural evidence of commensurate-to-incommensurate transition
 of hydrocarbon adsorption in a microporous metal organic framework
;
_journal_issue 1
_journal_name_full 'Chem. Sci.'
_journal_page_first 759
_journal_paper_doi 10.1039/C5SC03685B
_journal_volume 7
_journal_year 2016
_chemical_formula_moiety 'C14.60 H9.36 Ca O6 S'
_chemical_formula_sum 'C14.6 H9.36 Ca O6 S'
_chemical_formula_weight 352.86
_chemical_name_systematic
; 
 ? 
;
_space_group_IT_number 14
_symmetry_cell_setting monoclinic
_symmetry_space_group_name_Hall '-P 2yn'
_symmetry_space_group_name_H-M 'P 1 21/n 1'
_atom_sites_solution_hydrogens geom
_atom_sites_solution_primary direct
_atom_sites_solution_secondary difmap
_audit_creation_method SHELXL-97
_audit_update_record
;
2015-03-01 deposited with the CCDC.
2015-10-27 downloaded from the CCDC.
;
_cell_angle_alpha 90.00
_cell_angle_beta 100.493(2)
_cell_angle_gamma 90.00
_cell_formula_units_Z 4
_cell_length_a 11.7292(13)
_cell_length_b 5.5685(6)
_cell_length_c 22.792(3)
_cell_measurement_temperature 100(2)
_cell_volume 1463.7(3)
_computing_structure_refinement 'SHELXL-97 (Sheldrick, 2008)'
_computing_structure_solution 'SHELXS-97 (Sheldrick, 2008)'
_diffrn_ambient_temperature 100(2)
_diffrn_measured_fraction_theta_full 0.991
_diffrn_measured_fraction_theta_max 0.991
_diffrn_radiation_monochromator graphite
_diffrn_radiation_source 'fine-focus sealed tube'
_diffrn_radiation_type MoK\a
_diffrn_radiation_wavelength 0.71073
_diffrn_reflns_av_R_equivalents 0.0402
_diffrn_reflns_av_sigmaI/netI 0.0430
_diffrn_reflns_limit_h_max 16
_diffrn_reflns_limit_h_min -16
_diffrn_reflns_limit_k_max 7
_diffrn_reflns_limit_k_min -7
_diffrn_reflns_limit_l_max 32
_diffrn_reflns_limit_l_min -32
_diffrn_reflns_number 13980
_diffrn_reflns_theta_full 30.49
_diffrn_reflns_theta_max 30.49
_diffrn_reflns_theta_min 1.82
_exptl_absorpt_coefficient_mu 0.599
_exptl_absorpt_correction_T_max 0.742
_exptl_absorpt_correction_T_min 0.642
_exptl_absorpt_process_details 'SADABS, SHELDRICK (2008)'
_exptl_crystal_colour colorless
_exptl_crystal_density_diffrn 1.601
_exptl_crystal_density_method 'not measured'
_exptl_crystal_description block
_exptl_crystal_F_000 724
_exptl_crystal_size_max 0.08
_exptl_crystal_size_mid 0.06
_exptl_crystal_size_min 0.03
_refine_diff_density_max 0.667
_refine_diff_density_min -0.567
_refine_diff_density_rms 0.100
_refine_ls_extinction_method none
_refine_ls_goodness_of_fit_ref 1.042
_refine_ls_hydrogen_treatment constr
_refine_ls_matrix_type full
_refine_ls_number_parameters 221
_refine_ls_number_reflns 4406
_refine_ls_number_restraints 11
_refine_ls_restrained_S_all 1.041
_refine_ls_R_factor_all 0.0570
_refine_ls_R_factor_gt 0.0462
_refine_ls_shift/su_max 0.018
_refine_ls_shift/su_mean 0.001
_refine_ls_structure_factor_coef Fsqd
_refine_ls_weighting_details 'calc w=1/[\s^2^(Fo^2^)+(0.0420P)^2^+2.4000P] where P=(Fo^2^+2Fc^2^)/3'
_refine_ls_weighting_scheme calc
_refine_ls_wR_factor_gt 0.1037
_refine_ls_wR_factor_ref 0.1088
_reflns_number_gt 3715
_reflns_number_total 4406
_reflns_threshold_expression >2sigma(I)
_cod_data_source_file c5sc03685b2.cif
_cod_data_source_block DB1_156B
_cod_depositor_comments 'Adding full bibliography for 1540441--1540447.cif.'
_cod_original_sg_symbol_H-M 'P 21/n'
_cod_original_formula_sum 'C14.60 H9.36 Ca O6 S'
_cod_database_code 1540442

loop_
_symmetry_equiv_pos_as_xyz
'x, y, z'
'-x+1/2, y+1/2, -z+1/2'
'-x, -y, -z'
'x-1/2, -y-1/2, z-1/2'

loop_
_atom_site_label
_atom_site_type_symbol
_atom_site_fract_x
_atom_site_fract_y
_atom_site_fract_z
_atom_site_U_iso_or_equiv
_atom_site_adp_type
_atom_site_occupancy
_atom_site_symmetry_multiplicity
_atom_site_calc_flag
_atom_site_refinement_flags
Ca1 Ca 0.637486(18) -0.24380(4) 0.222220(9) 0.00821(5) Uani 1 1 d .
S1 S 0.39917(2) -0.03549(5) 0.107138(11) 0.00876(6) Uani 1 1 d .
O1 O 0.26084(7) -0.08443(15) -0.19076(3) 0.01107(18) Uani 1 1 d .
O2 O 0.26461(7) -0.47580(15) -0.17203(3) 0.01203(18) Uani 1 1 d .
O3 O -0.04233(7) -0.08085(16) 0.25482(4) 0.01427(19) Uani 1 1 d .
O4 O -0.01357(7) -0.47637(15) 0.24585(4) 0.01292(19) Uani 1 1 d .
O5 O 0.41621(7) 0.22042(15) 0.11108(4) 0.01287(19) Uani 1 1 d .
O6 O 0.49514(7) -0.19452(15) 0.13020(3) 0.01188(18) Uani 1 1 d .
C1 C 0.35455(10) -0.1085(2) 0.03111(5) 0.0102(2) Uani 1 1 d .
C2 C 0.38241(10) -0.3326(2) 0.01067(5) 0.0125(2) Uani 1 1 d .
H2 H 0.4200 -0.4502 0.0376 0.015 Uiso 1 1 calc R
C3 C 0.35388(10) -0.3802(2) -0.05007(5) 0.0124(2) Uani 1 1 d .
H3 H 0.3720 -0.5324 -0.0648 0.015 Uiso 1 1 calc R
C4 C 0.29938(9) -0.2082(2) -0.08941(5) 0.0096(2) Uani 1 1 d .
C5 C 0.26898(11) 0.0122(2) -0.06798(5) 0.0143(3) Uani 1 1 d .
H5 H 0.2301 0.1286 -0.0949 0.017 Uiso 1 1 calc R
C6 C 0.29539(11) 0.0621(2) -0.00742(5) 0.0143(3) Uani 1 1 d .
H6 H 0.2733 0.2109 0.0076 0.017 Uiso 1 1 calc R
C7 C 0.27457(9) -0.2614(2) -0.15530(5) 0.0091(2) Uani 1 1 d .
C8 C 0.28174(9) -0.1088(2) 0.14223(5) 0.0101(2) Uani 1 1 d .
C9 C 0.19304(10) 0.0595(2) 0.14080(5) 0.0125(2) Uani 1 1 d .
H9 H 0.1942 0.2058 0.1195 0.015 Uiso 1 1 calc R
C10 C 0.10297(10) 0.0098(2) 0.17102(5) 0.0127(2) Uani 1 1 d .
H10 H 0.0430 0.1242 0.1713 0.015 Uiso 1 1 calc R
C11 C 0.10079(9) -0.2080(2) 0.20092(5) 0.0097(2) Uani 1 1 d .
C12 C 0.18833(10) -0.3764(2) 0.20040(5) 0.0106(2) Uani 1 1 d .
H12 H 0.1851 -0.5260 0.2201 0.013 Uiso 1 1 calc R
C13 C 0.28073(10) -0.3282(2) 0.17139(5) 0.0107(2) Uani 1 1 d .
H13 H 0.3412 -0.4418 0.1715 0.013 Uiso 1 1 calc R
C14 C 0.00606(9) -0.2594(2) 0.23671(5) 0.0104(2) Uani 1 1 d .
C21 C 0.0374(16) -0.4486(9) 0.0128(8) 0.170 Uiso 0.09 1 d PD
H21A H -0.0004 -0.5932 -0.0060 0.255 Uiso 0.09 1 calc PR
H21B H 0.0271 -0.4411 0.0545 0.255 Uiso 0.09 1 calc PR
H21C H 0.1204 -0.4539 0.0113 0.255 Uiso 0.09 1 calc PR
C22 C -0.0174(11) -0.2239(8) -0.0209(7) 0.170 Uiso 0.09 1 d PD
H22A H -0.0997 -0.2114 -0.0165 0.204 Uiso 0.09 1 calc PR
H22B H -0.0151 -0.2406 -0.0639 0.204 Uiso 0.09 1 calc PR
C23 C 0.0476(7) 0.0075(6) 0.0034(9) 0.170 Uiso 0.09 1 d PD
H23A H 0.0777 -0.0112 0.0466 0.204 Uiso 0.09 1 calc PR
H23B H 0.1145 0.0326 -0.0169 0.204 Uiso 0.09 1 calc PR
C24 C -0.0331(7) 0.2289(6) -0.0069(7) 0.170 Uiso 0.09 1 d PD
H24A H -0.0696 0.2538 0.0286 0.204 Uiso 0.09 1 calc PR
H24B H -0.0955 0.1994 -0.0416 0.204 Uiso 0.09 1 calc PR
C25 C 0.0349(7) 0.4576(8) -0.0181(3) 0.170 Uiso 0.09 1 d PD
H25A H 0.0164 0.5004 -0.0609 0.204 Uiso 0.09 1 calc PR
H25B H 0.1192 0.4259 -0.0076 0.204 Uiso 0.09 1 calc PR
C26 C 0.0026(9) 0.6698(9) 0.0199(3) 0.170 Uiso 0.09 1 d PD
H26A H -0.0585 0.7685 -0.0045 0.204 Uiso 0.09 1 calc PR
H26B H 0.0715 0.7728 0.0326 0.204 Uiso 0.09 1 calc PR
C27 C -0.0414(9) 0.574(3) 0.0757(3) 0.170 Uiso 0.09 1 d PD
H27A H -0.0624 0.7090 0.0990 0.255 Uiso 0.09 1 calc PR
H27B H 0.0199 0.4792 0.1002 0.255 Uiso 0.09 1 calc PR
H27C H -0.1096 0.4718 0.0630 0.255 Uiso 0.09 1 calc PR

loop_
_atom_site_aniso_label
_atom_site_aniso_U_11
_atom_site_aniso_U_22
_atom_site_aniso_U_33
_atom_site_aniso_U_23
_atom_site_aniso_U_13
_atom_site_aniso_U_12
Ca1 0.01195(9) 0.00585(9) 0.00706(8) 0.00007(7) 0.00238(7) 0.00091(8)
S1 0.01281(11) 0.00759(11) 0.00632(9) -0.00019(9) 0.00294(8) -0.00062(9)
O1 0.0152(3) 0.0113(4) 0.0067(3) 0.0013(3) 0.0018(3) -0.0006(3)
O2 0.0167(3) 0.0097(4) 0.0105(3) -0.0024(3) 0.0046(3) -0.0009(3)
O3 0.0172(4) 0.0108(4) 0.0167(4) 0.0004(3) 0.0080(3) 0.0024(3)
O4 0.0160(3) 0.0079(4) 0.0161(3) 0.0018(3) 0.0061(3) -0.0015(3)
O5 0.0194(4) 0.0086(4) 0.0115(3) -0.0014(3) 0.0052(3) -0.0026(3)
O6 0.0128(3) 0.0136(4) 0.0091(3) 0.0006(3) 0.0016(3) 0.0008(3)
C1 0.0147(4) 0.0093(5) 0.0073(4) 0.0000(4) 0.0040(3) -0.0009(4)
C2 0.0184(5) 0.0104(5) 0.0087(4) 0.0008(4) 0.0026(4) 0.0021(4)
C3 0.0195(5) 0.0086(5) 0.0092(4) -0.0011(4) 0.0026(4) 0.0028(4)
C4 0.0126(4) 0.0099(5) 0.0068(4) -0.0002(4) 0.0030(3) -0.0011(4)
C5 0.0235(5) 0.0103(5) 0.0089(4) 0.0015(4) 0.0023(4) 0.0046(4)
C6 0.0228(5) 0.0100(5) 0.0106(4) -0.0023(4) 0.0042(4) 0.0039(4)
C7 0.0094(4) 0.0105(5) 0.0074(4) -0.0004(4) 0.0019(3) 0.0005(4)
C8 0.0138(4) 0.0101(5) 0.0074(4) -0.0007(4) 0.0041(3) -0.0011(4)
C9 0.0179(5) 0.0091(5) 0.0111(4) 0.0026(4) 0.0048(4) 0.0006(4)
C10 0.0158(5) 0.0096(5) 0.0135(5) 0.0012(4) 0.0045(4) 0.0015(4)
C11 0.0138(4) 0.0070(5) 0.0088(4) -0.0012(4) 0.0034(4) -0.0002(4)
C12 0.0151(5) 0.0077(5) 0.0097(4) 0.0017(4) 0.0040(4) 0.0000(4)
C13 0.0148(5) 0.0082(5) 0.0097(4) -0.0002(4) 0.0035(4) 0.0016(4)
C14 0.0109(4) 0.0109(5) 0.0095(4) 0.0003(4) 0.0020(3) -0.0003(4)

loop_
_atom_type_symbol
_atom_type_description
_atom_type_scat_dispersion_real
_atom_type_scat_dispersion_imag
_atom_type_scat_source
C C 0.0033 0.0016 'International Tables Vol C Tables 4.2.6.8 and 6.1.1.4'
H H 0.0000 0.0000 'International Tables Vol C Tables 4.2.6.8 and 6.1.1.4'
O O 0.0106 0.0060 'International Tables Vol C Tables 4.2.6.8 and 6.1.1.4'
S S 0.1246 0.1234 'International Tables Vol C Tables 4.2.6.8 and 6.1.1.4'
Ca Ca 0.2262 0.3064 'International Tables Vol C Tables 4.2.6.8 and 6.1.1.4'

loop_
_geom_angle_atom_site_label_1
_geom_angle_atom_site_label_2
_geom_angle_atom_site_label_3
_geom_angle
_geom_angle_site_symmetry_1
_geom_angle_site_symmetry_3
O4 Ca1 O3 95.53(3) 2 2_545
O4 Ca1 O2 168.38(3) 2 3_645
O3 Ca1 O2 82.46(3) 2_545 3_645
O4 Ca1 O1 88.74(3) 2 3_655
O3 Ca1 O1 174.71(3) 2_545 3_655
O2 Ca1 O1 92.74(3) 3_645 3_655
O4 Ca1 O1 108.35(3) 2 4_656
O3 Ca1 O1 74.54(3) 2_545 4_656
O2 Ca1 O1 82.23(3) 3_645 4_656
O1 Ca1 O1 107.09(2) 3_655 4_656
O4 Ca1 O6 79.98(3) 2 .
O3 Ca1 O6 90.17(3) 2_545 .
O2 Ca1 O6 88.57(3) 3_645 .
O1 Ca1 O6 87.50(3) 3_655 .
O1 Ca1 O6 163.02(3) 4_656 .
O4 Ca1 O2 73.65(3) 2 4_656
O3 Ca1 O2 110.96(3) 2_545 4_656
O2 Ca1 O2 117.793(19) 3_645 4_656
O1 Ca1 O2 73.22(3) 3_655 4_656
O1 Ca1 O2 48.70(3) 4_656 4_656
O6 Ca1 O2 147.36(3) . 4_656
O4 Ca1 C7 87.77(3) 2 4_656
O3 Ca1 C7 89.78(3) 2_545 4_656
O2 Ca1 C7 103.63(3) 3_645 4_656
O1 Ca1 C7 93.51(3) 3_655 4_656
O1 Ca1 C7 24.78(3) 4_656 4_656
O6 Ca1 C7 167.69(3) . 4_656
O2 Ca1 C7 24.78(3) 4_656 4_656
O4 Ca1 Ca1 142.65(2) 2 2_645
O3 Ca1 Ca1 70.68(2) 2_545 2_645
O2 Ca1 Ca1 47.22(2) 3_645 2_645
O1 Ca1 Ca1 107.61(2) 3_655 2_645
O1 Ca1 Ca1 35.26(2) 4_656 2_645
O6 Ca1 Ca1 132.58(2) . 2_645
O2 Ca1 Ca1 79.237(19) 4_656 2_645
C7 Ca1 Ca1 58.61(2) 4_656 2_645
O4 Ca1 Ca1 82.14(2) 2 2_655
O3 Ca1 Ca1 147.37(2) 2_545 2_655
O2 Ca1 Ca1 105.73(2) 3_645 2_655
O1 Ca1 Ca1 36.367(18) 3_655 2_655
O1 Ca1 Ca1 75.39(2) 4_656 2_655
O6 Ca1 Ca1 121.06(2) . 2_655
O2 Ca1 Ca1 37.071(17) 4_656 2_655
C7 Ca1 Ca1 57.67(2) 4_656 2_655
Ca1 Ca1 Ca1 91.515(12) 2_645 2_655
O5 S1 O6 119.41(5) . .
O5 S1 C8 108.18(5) . .
O6 S1 C8 108.22(5) . .
O5 S1 C1 107.62(5) . .
O6 S1 C1 106.65(5) . .
C8 S1 C1 106.01(5) . .
C7 O1 Ca1 141.52(7) . 3_655
C7 O1 Ca1 101.68(7) . 4
Ca1 O1 Ca1 108.38(3) 3_655 4
C7 O2 Ca1 138.90(8) . 3_645
C7 O2 Ca1 81.65(6) . 4
Ca1 O2 Ca1 95.71(3) 3_645 4
C14 O3 Ca1 174.04(8) . 2
C14 O4 Ca1 145.63(8) . 2_545
S1 O6 Ca1 137.82(5) . .
C6 C1 C2 121.45(10) . .
C6 C1 S1 119.18(9) . .
C2 C1 S1 119.34(8) . .
C3 C2 C1 118.43(10) . .
C3 C2 H2 120.8 . .
C1 C2 H2 120.8 . .
C4 C3 C2 120.79(11) . .
C4 C3 H3 119.6 . .
C2 C3 H3 119.6 . .
C3 C4 C5 120.00(10) . .
C3 C4 C7 119.47(10) . .
C5 C4 C7 120.53(10) . .
C6 C5 C4 120.08(11) . .
C6 C5 H5 120.0 . .
C4 C5 H5 120.0 . .
C5 C6 C1 119.15(11) . .
C5 C6 H6 120.4 . .
C1 C6 H6 120.4 . .
O2 C7 O1 123.61(10) . .
O2 C7 C4 118.77(10) . .
O1 C7 C4 117.57(10) . .
O2 C7 Ca1 73.58(6) . 4
O1 C7 Ca1 53.53(5) . 4
C4 C7 Ca1 155.86(7) . 4
C13 C8 C9 121.95(11) . .
C13 C8 S1 119.70(9) . .
C9 C8 S1 118.34(9) . .
C10 C9 C8 119.03(11) . .
C10 C9 H9 120.5 . .
C8 C9 H9 120.5 . .
C9 C10 C11 119.92(11) . .
C9 C10 H10 120.0 . .
C11 C10 H10 120.0 . .
C12 C11 C10 120.18(11) . .
C12 C11 C14 119.34(10) . .
C10 C11 C14 120.42(10) . .
C11 C12 C13 120.84(11) . .
C11 C12 H12 119.6 . .
C13 C12 H12 119.6 . .
C8 C13 C12 118.04(11) . .
C8 C13 H13 121.0 . .
C12 C13 H13 121.0 . .
O3 C14 O4 127.03(11) . .
O3 C14 C11 116.56(10) . .
O4 C14 C11 116.39(10) . .
C22 C21 C24 120.0(9) . 1_545
C22 C21 H21A 109.5 . .
C24 C21 H21A 12.9 1_545 .
C22 C21 H21B 109.5 . .
C24 C21 H21B 97.9 1_545 .
H21A C21 H21B 109.5 . .
C22 C21 H21C 109.5 . .
C24 C21 H21C 109.8 1_545 .
H21A C21 H21C 109.5 . .
H21B C21 H21C 109.5 . .
C21 C22 C23 111.3(7) . .
C21 C22 H22A 109.4 . .
C23 C22 H22A 109.4 . .
C21 C22 H22B 109.4 . .
C23 C22 H22B 109.4 . .
H22A C22 H22B 108.0 . .
C24 C23 C22 111.2(6) . .
C24 C23 H23A 109.4 . .
C22 C23 H23A 109.4 . .
C24 C23 H23B 109.4 . .
C22 C23 H23B 109.4 . .
H23A C23 H23B 108.0 . .
C23 C24 C25 111.2(6) . .
C23 C24 C21 117.9(7) . 1_565
C25 C24 C21 24.7(6) . 1_565
C23 C24 H24A 109.4 . .
C25 C24 H24A 109.4 . .
C21 C24 H24A 85.1 1_565 .
C23 C24 H24B 109.4 . .
C25 C24 H24B 109.4 . .
C21 C24 H24B 123.1 1_565 .
H24A C24 H24B 108.0 . .
C24 C25 C26 110.4(6) . .
C24 C25 H25A 109.6 . .
C26 C25 H25A 109.6 . .
C24 C25 H25B 109.6 . .
C26 C25 H25B 109.6 . .
H25A C25 H25B 108.1 . .
C25 C26 C27 110.2(6) . .
C25 C26 H26A 109.6 . .
C27 C26 H26A 109.6 . .
C25 C26 H26B 109.6 . .
C27 C26 H26B 109.6 . .
H26A C26 H26B 108.1 . .
C26 C27 H27A 109.5 . .
C26 C27 H27B 109.5 . .
H27A C27 H27B 109.5 . .
C26 C27 H27C 109.5 . .
H27A C27 H27C 109.5 . .
H27B C27 H27C 109.5 . .

loop_
_geom_bond_atom_site_label_1
_geom_bond_atom_site_label_2
_geom_bond_distance
_geom_bond_site_symmetry_2
Ca1 O4 2.2902(9) 2
Ca1 O3 2.2923(9) 2_545
Ca1 O2 2.3544(9) 3_645
Ca1 O1 2.3640(9) 3_655
Ca1 O1 2.4284(8) 4_656
Ca1 O6 2.4467(8) .
Ca1 O2 2.8668(8) 4_656
Ca1 C7 2.9571(10) 4_656
Ca1 Ca1 3.8865(4) 2_645
Ca1 Ca1 3.8865(4) 2_655
S1 O5 1.4395(9) .
S1 O6 1.4532(8) .
S1 C8 1.7620(12) .
S1 C1 1.7640(11) .
O1 C7 1.2659(14) .
O1 Ca1 2.3640(9) 3_655
O1 Ca1 2.4283(8) 4
O2 C7 1.2525(14) .
O2 Ca1 2.3545(9) 3_645
O2 Ca1 2.8668(8) 4
O3 C14 1.2515(14) .
O3 Ca1 2.2923(9) 2
O4 C14 1.2545(14) .
O4 Ca1 2.2901(9) 2_545
C1 C6 1.3905(16) .
C1 C2 1.3911(17) .
C2 C3 1.3894(15) .
C2 H2 0.9500 .
C3 C4 1.3857(15) .
C3 H3 0.9500 .
C4 C5 1.3911(17) .
C4 C7 1.5061(15) .
C5 C6 1.3866(16) .
C5 H5 0.9500 .
C6 H6 0.9500 .
C7 Ca1 2.9570(10) 4
C8 C13 1.3920(16) .
C8 C9 1.3962(16) .
C9 C10 1.3899(17) .
C9 H9 0.9500 .
C10 C11 1.3936(16) .
C10 H10 0.9500 .
C11 C12 1.3920(16) .
C11 C14 1.5206(16) .
C12 C13 1.3945(16) .
C12 H12 0.9500 .
C13 H13 0.9500 .
C21 C22 1.546(8) .
C21 C24 1.994(10) 1_545
C21 H21A 0.9800 .
C21 H21B 0.9800 .
C21 H21C 0.9800 .
C22 C23 1.547(8) .
C22 H22A 0.9900 .
C22 H22B 0.9900 .
C23 C24 1.546(7) .
C23 H23A 0.9900 .
C23 H23B 0.9900 .
C24 C25 1.548(7) .
C24 C21 1.994(10) 1_565
C24 H24A 0.9900 .
C24 H24B 0.9900 .
C25 C26 1.552(7) .
C25 H25A 0.9900 .
C25 H25B 0.9900 .
C26 C27 1.553(8) .
C26 H26A 0.9900 .
C26 H26B 0.9900 .
C27 H27A 0.9800 .
C27 H27B 0.9800 .
C27 H27C 0.9800 .

loop_
_geom_torsion_atom_site_label_1
_geom_torsion_atom_site_label_2
_geom_torsion_atom_site_label_3
_geom_torsion_atom_site_label_4
_geom_torsion
_geom_torsion_site_symmetry_1
_geom_torsion_site_symmetry_4
O5 S1 O6 Ca1 50.54(9) . .
C8 S1 O6 Ca1 -73.70(8) . .
C1 S1 O6 Ca1 172.63(7) . .
O4 Ca1 O6 S1 11.93(7) 2 .
O3 Ca1 O6 S1 107.52(8) 2_545 .
O2 Ca1 O6 S1 -170.03(8) 3_645 .
O1 Ca1 O6 S1 -77.23(8) 3_655 .
O1 Ca1 O6 S1 132.98(9) 4_656 .
O2 Ca1 O6 S1 -24.37(11) 4_656 .
C7 Ca1 O6 S1 17.8(2) 4_656 .
Ca1 Ca1 O6 S1 170.98(6) 2_645 .
Ca1 Ca1 O6 S1 -62.49(8) 2_655 .
O5 S1 C1 C6 -27.69(11) . .
O6 S1 C1 C6 -156.94(10) . .
C8 S1 C1 C6 87.89(11) . .
O5 S1 C1 C2 150.33(9) . .
O6 S1 C1 C2 21.07(11) . .
C8 S1 C1 C2 -94.10(10) . .
C6 C1 C2 C3 2.58(18) . .
S1 C1 C2 C3 -175.39(9) . .
C1 C2 C3 C4 0.25(18) . .
C2 C3 C4 C5 -2.22(18) . .
C2 C3 C4 C7 177.21(11) . .
C3 C4 C5 C6 1.40(18) . .
C7 C4 C5 C6 -178.02(11) . .
C4 C5 C6 C1 1.36(19) . .
C2 C1 C6 C5 -3.39(18) . .
S1 C1 C6 C5 174.58(10) . .
Ca1 O2 C7 O1 69.17(15) 3_645 .
Ca1 O2 C7 O1 -19.95(10) 4 .
Ca1 O2 C7 C4 -113.44(11) 3_645 .
Ca1 O2 C7 C4 157.44(9) 4 .
Ca1 O2 C7 Ca1 89.12(9) 3_645 4
Ca1 O1 C7 O2 -117.04(12) 3_655 .
Ca1 O1 C7 O2 24.01(12) 4 .
Ca1 O1 C7 C4 65.55(15) 3_655 .
Ca1 O1 C7 C4 -153.40(8) 4 .
Ca1 O1 C7 Ca1 -141.05(13) 3_655 4
C3 C4 C7 O2 24.93(16) . .
C5 C4 C7 O2 -155.65(11) . .
C3 C4 C7 O1 -157.53(11) . .
C5 C4 C7 O1 21.90(16) . .
C3 C4 C7 Ca1 140.80(16) . 4
C5 C4 C7 Ca1 -39.8(2) . 4
O5 S1 C8 C13 -147.72(9) . .
O6 S1 C8 C13 -17.00(10) . .
C1 S1 C8 C13 97.09(9) . .
O5 S1 C8 C9 31.00(10) . .
O6 S1 C8 C9 161.71(8) . .
C1 S1 C8 C9 -84.19(10) . .
C13 C8 C9 C10 2.13(16) . .
S1 C8 C9 C10 -176.55(8) . .
C8 C9 C10 C11 -1.54(16) . .
C9 C10 C11 C12 -0.27(16) . .
C9 C10 C11 C14 176.93(10) . .
C10 C11 C12 C13 1.58(16) . .
C14 C11 C12 C13 -175.65(10) . .
C9 C8 C13 C12 -0.85(16) . .
S1 C8 C13 C12 177.81(8) . .
C11 C12 C13 C8 -1.01(16) . .
Ca1 O3 C14 O4 -118.8(7) 2 .
Ca1 O3 C14 C11 62.7(8) 2 .
Ca1 O4 C14 O3 13.9(2) 2_545 .
Ca1 O4 C14 C11 -167.61(8) 2_545 .
C12 C11 C14 O3 153.57(10) . .
C10 C11 C14 O3 -23.65(14) . .
C12 C11 C14 O4 -25.10(14) . .
C10 C11 C14 O4 157.68(10) . .
C24 C21 C22 C23 177.4(13) 1_545 .
C21 C22 C23 C24 -153.5(15) . .
C22 C23 C24 C25 -147.1(12) . .
C22 C23 C24 C21 -173.3(13) . 1_565
C23 C24 C25 C26 -133.5(11) . .
C21 C24 C25 C26 -22.7(11) 1_565 .
C24 C25 C26 C27 24.9(10) . .
